data_7226219
loop_
_publ_author_name
'Prasannan, Dijo'
'Raghav, Darpan'
'Subramaniam, Sujatha'
'Hareendrakrishna kumar, Haritha'
'K, Rathinasamy'
'Arunkumar, Chellaiah'

_publ_section_title
;
 Synthesis, structure, photophysical, electrochemical properties and
 antibacterial activity of brominated BODIPYs
;
_journal_name_full 'RSC Adv.'
_journal_paper_doi 10.1039/C6RA12258B
_journal_year 2016
_chemical_formula_sum 'C15 H9 B Br2 F2 N2 O'
_chemical_formula_weight 441.87
_space_group_crystal_system monoclinic
_space_group_IT_number 14
_space_group_name_Hall '-P 2ybc'
_space_group_name_H-M_alt 'P 1 21/c 1'
_symmetry_space_group_name_Hall '-P 2ybc'
_symmetry_space_group_name_H-M 'P 1 21/c 1'
_atom_sites_solution_hydrogens geom
_audit_creation_method SHELXL-2014/7
_audit_update_record
;
2015-10-30 deposited with the CCDC.
2016-08-08 downloaded from the CCDC.
;
_cell_angle_alpha 90
_cell_angle_beta 112.989(2)
_cell_angle_gamma 90
_cell_formula_units_Z 4
_cell_length_a 11.5754(8)
_cell_length_b 15.3509(11)
_cell_length_c 9.3750(5)
_cell_measurement_reflns_used 9900
_cell_measurement_temperature 296(2)
_cell_measurement_theta_max 25.05
_cell_measurement_theta_min 2.65
_cell_volume 1533.57(17)
_computing_cell_refinement 'APEX2/SAINT (Bruker, 2004)'
_computing_data_collection 'APEX2 (Bruker, 2004)'
_computing_data_reduction 'SAINT/XPREP (Bruker, 2004)'
_computing_molecular_graphics 'ORTEP3 (Farrugia, 1997) and Mercury (Bruno et al., 2002)'
_computing_publication_material 'SHELXL-2014 (Sheldrick, 2014)'
_computing_structure_refinement 'SHELXL-2014 (Sheldrick, 2014)'
_computing_structure_solution 'SIR92 (Altornare et al., 1993)'
_diffrn_ambient_temperature 296(2)
_diffrn_measured_fraction_theta_full 1.000
_diffrn_measured_fraction_theta_max 1.000
_diffrn_measurement_device_type 'Bruker axs kappa apex2 CCD Diffractometer'
_diffrn_measurement_method '\w and \f scan'
_diffrn_radiation_type MoK\a
_diffrn_radiation_wavelength 0.71073
_diffrn_reflns_av_R_equivalents 0.0459
_diffrn_reflns_av_unetI/netI 0.0255
_diffrn_reflns_Laue_measured_fraction_full 1.000
_diffrn_reflns_Laue_measured_fraction_max 1.000
_diffrn_reflns_limit_h_max 13
_diffrn_reflns_limit_h_min -13
_diffrn_reflns_limit_k_max 18
_diffrn_reflns_limit_k_min -18
_diffrn_reflns_limit_l_max 11
_diffrn_reflns_limit_l_min -11
_diffrn_reflns_number 30194
_diffrn_reflns_point_group_measured_fraction_full 1.000
_diffrn_reflns_point_group_measured_fraction_max 1.000
_diffrn_reflns_theta_full 25.000
_diffrn_reflns_theta_max 25.000
_diffrn_reflns_theta_min 2.327
_diffrn_source 'Sealed tube'
_exptl_absorpt_coefficient_mu 5.310
_exptl_absorpt_correction_T_max 0.578
_exptl_absorpt_correction_T_min 0.351
_exptl_absorpt_correction_type multi-scan
_exptl_absorpt_process_details 'SADABS (Bruker, 1999)'
_exptl_crystal_colour brown
_exptl_crystal_density_diffrn 1.914
_exptl_crystal_description block
_exptl_crystal_F_000 856
_exptl_crystal_size_max 0.200
_exptl_crystal_size_mid 0.150
_exptl_crystal_size_min 0.100
_refine_diff_density_max 0.989
_refine_diff_density_min -0.680
_refine_diff_density_rms 0.082
_refine_ls_extinction_method none
_refine_ls_goodness_of_fit_ref 1.102
_refine_ls_hydrogen_treatment constr
_refine_ls_matrix_type full
_refine_ls_number_parameters 208
_refine_ls_number_reflns 2693
_refine_ls_number_restraints 0
_refine_ls_restrained_S_all 1.102
_refine_ls_R_factor_all 0.0565
_refine_ls_R_factor_gt 0.0439
_refine_ls_shift/su_max 0.001
_refine_ls_shift/su_mean 0.000
_refine_ls_structure_factor_coef Fsqd
_refine_ls_weighting_details 'w=1/[\s^2^(Fo^2^)+(0.0375P)^2^+4.6416P] where P=(Fo^2^+2Fc^2^)/3'
_refine_ls_weighting_scheme calc
_refine_ls_wR_factor_gt 0.1011
_refine_ls_wR_factor_ref 0.1083
_reflns_Friedel_coverage 0.000
_reflns_number_gt 2220
_reflns_number_total 2693
_reflns_threshold_expression 'I > 2\s(I)'
_cod_data_source_file c6ra12258b2.cif
_cod_data_source_block D2
_cod_database_code 7226219
_shelx_shelxl_version_number 2014/7
_shelx_space_group_comment
;
The symmetry employed for this shelxl refinement is uniquely defined
by the following loop, which should always be used as a source of
symmetry information in preference to the above space-group names.
They are only intended as comments.
;
_shelx_estimated_absorpt_t_min 0.416
_shelx_estimated_absorpt_t_max 0.619

loop_
_space_group_symop_operation_xyz
'x, y, z'
'-x, y+1/2, -z+1/2'
'-x, -y, -z'
'x, -y-1/2, z-1/2'

loop_
_atom_site_label
_atom_site_type_symbol
_atom_site_fract_x
_atom_site_fract_y
_atom_site_fract_z
_atom_site_U_iso_or_equiv
_atom_site_adp_type
_atom_site_occupancy
_atom_site_site_symmetry_order
_atom_site_calc_flag
_atom_site_refinement_flags_posn
_atom_site_refinement_flags_adp
C1 C 0.6125(5) 0.8938(4) 0.3098(6) 0.0469(13) Uani 1 1 d . .
H1 H 0.6989 0.8863 0.3451 0.056 Uiso 1 1 calc R U
C2 C 0.5361(5) 0.9205(4) 0.1608(6) 0.0511(14) Uani 1 1 d . .
H2 H 0.5616 0.9341 0.0809 0.061 Uiso 1 1 calc R U
C3 C 0.4161(5) 0.9229(3) 0.1549(5) 0.0422(12) Uani 1 1 d . .
H3 H 0.3447 0.9390 0.0699 0.051 Uiso 1 1 calc R U
C4 C 0.4202(4) 0.8967(3) 0.3009(5) 0.0328(10) Uani 1 1 d . .
C5 C 0.3272(4) 0.8871(3) 0.3591(5) 0.0316(10) Uani 1 1 d . .
C6 C 0.3588(4) 0.8665(3) 0.5146(5) 0.0342(10) Uani 1 1 d . .
C7 C 0.2856(5) 0.8517(3) 0.6011(6) 0.0394(11) Uani 1 1 d . .
H7 H 0.1985 0.8540 0.5640 0.047 Uiso 1 1 calc R U
C8 C 0.3654(5) 0.8330(3) 0.7502(6) 0.0472(13) Uani 1 1 d . .
H8 H 0.3426 0.8215 0.8331 0.057 Uiso 1 1 calc R U
C9 C 0.4852(5) 0.8346(3) 0.7542(6) 0.0463(13) Uani 1 1 d . .
H9 H 0.5575 0.8235 0.8416 0.056 Uiso 1 1 calc R U
C10 C 0.1931(4) 0.8962(3) 0.2538(5) 0.0322(10) Uani 1 1 d . .
C11 C 0.1470(4) 0.8504(3) 0.1156(5) 0.0371(11) Uani 1 1 d . .
H11 H 0.2013 0.8174 0.0860 0.044 Uiso 1 1 calc R U
C12 C 0.0215(4) 0.8534(3) 0.0220(5) 0.0419(12) Uani 1 1 d . .
C13 C -0.0633(4) 0.9035(3) 0.0585(5) 0.0387(11) Uani 1 1 d . .
C14 C -0.0146(4) 0.9484(3) 0.1976(5) 0.0361(11) Uani 1 1 d . .
C15 C 0.1102(4) 0.9456(3) 0.2942(5) 0.0332(10) Uani 1 1 d . .
H15 H 0.1390 0.9768 0.3865 0.040 Uiso 1 1 calc R U
N1 N 0.5455(3) 0.8804(2) 0.3947(4) 0.0352(9) Uani 1 1 d . .
N2 N 0.4831(3) 0.8545(2) 0.6139(4) 0.0359(9) Uani 1 1 d . .
O1 O -0.1865(3) 0.9103(3) -0.0297(4) 0.0540(10) Uani 1 1 d . .
H1A H -0.1982 0.9026 -0.1208 0.081 Uiso 1 1 calc R U
B1 B 0.5945(5) 0.8508(3) 0.5637(6) 0.0367(12) Uani 1 1 d . .
F1 F 0.6900(2) 0.90613(19) 0.6556(3) 0.0490(7) Uani 1 1 d . .
F2 F 0.6423(3) 0.76728(19) 0.5795(3) 0.0518(8) Uani 1 1 d . .
Br1 Br -0.04086(6) 0.78431(5) -0.15967(7) 0.0747(3) Uani 1 1 d . .
Br2 Br -0.12643(5) 1.01535(4) 0.25563(6) 0.0573(2) Uani 1 1 d . .

loop_
_atom_site_aniso_label
_atom_site_aniso_U_11
_atom_site_aniso_U_22
_atom_site_aniso_U_33
_atom_site_aniso_U_23
_atom_site_aniso_U_13
_atom_site_aniso_U_12
C1 0.027(3) 0.063(3) 0.048(3) 0.001(3) 0.011(2) 0.002(2)
C2 0.046(3) 0.070(4) 0.039(3) 0.008(3) 0.018(3) 0.008(3)
C3 0.036(3) 0.053(3) 0.031(3) 0.006(2) 0.006(2) 0.007(2)
C4 0.026(2) 0.037(2) 0.027(2) -0.0018(18) 0.0014(19) 0.0040(19)
C5 0.027(2) 0.031(2) 0.028(2) -0.0034(18) 0.0002(19) 0.0008(18)
C6 0.029(2) 0.034(2) 0.031(2) -0.0001(18) 0.002(2) 0.0004(19)
C7 0.036(3) 0.040(3) 0.041(3) 0.000(2) 0.013(2) -0.002(2)
C8 0.057(3) 0.050(3) 0.034(3) 0.006(2) 0.016(2) -0.002(3)
C9 0.044(3) 0.052(3) 0.031(3) 0.006(2) 0.002(2) 0.002(2)
C10 0.024(2) 0.037(3) 0.029(2) 0.0015(19) 0.0035(19) 0.0001(18)
C11 0.028(2) 0.043(3) 0.033(3) -0.003(2) 0.004(2) 0.006(2)
C12 0.034(3) 0.045(3) 0.032(3) -0.003(2) -0.003(2) -0.001(2)
C13 0.022(2) 0.051(3) 0.035(3) 0.007(2) 0.003(2) 0.001(2)
C14 0.029(2) 0.045(3) 0.033(3) 0.005(2) 0.011(2) 0.007(2)
C15 0.024(2) 0.044(3) 0.028(2) -0.0001(19) 0.0066(19) -0.0002(19)
N1 0.0244(19) 0.043(2) 0.031(2) 0.0010(17) 0.0027(17) 0.0016(16)
N2 0.031(2) 0.041(2) 0.028(2) 0.0010(16) 0.0019(17) -0.0006(17)
O1 0.0251(18) 0.083(3) 0.041(2) -0.0011(18) -0.0020(15) 0.0069(17)
B1 0.029(3) 0.036(3) 0.031(3) -0.004(2) -0.004(2) 0.001(2)
F1 0.0310(15) 0.0564(18) 0.0409(16) -0.0073(13) -0.0062(12) -0.0090(13)
F2 0.0497(18) 0.0457(17) 0.0475(17) 0.0055(13) 0.0052(14) 0.0155(14)
Br1 0.0539(4) 0.0798(5) 0.0562(4) -0.0344(3) -0.0157(3) 0.0115(3)
Br2 0.0371(3) 0.0896(5) 0.0461(3) 0.0012(3) 0.0172(2) 0.0191(3)

loop_
_atom_type_symbol
_atom_type_description
_atom_type_scat_dispersion_real
_atom_type_scat_dispersion_imag
_atom_type_scat_source
C C 0.0033 0.0016 'International Tables Vol C Tables 4.2.6.8 and 6.1.1.4'
H H 0.0000 0.0000 'International Tables Vol C Tables 4.2.6.8 and 6.1.1.4'
N N 0.0061 0.0033 'International Tables Vol C Tables 4.2.6.8 and 6.1.1.4'
O O 0.0106 0.0060 'International Tables Vol C Tables 4.2.6.8 and 6.1.1.4'
B B 0.0013 0.0007 'International Tables Vol C Tables 4.2.6.8 and 6.1.1.4'
F F 0.0171 0.0103 'International Tables Vol C Tables 4.2.6.8 and 6.1.1.4'
Br Br -0.2901 2.4595 'International Tables Vol C Tables 4.2.6.8 and 6.1.1.4'

loop_
_geom_angle_atom_site_label_1
_geom_angle_atom_site_label_2
_geom_angle_atom_site_label_3
_geom_angle
N1 C1 C2 110.9(4)
N1 C1 H1 124.6
C2 C1 H1 124.6
C3 C2 C1 106.6(5)
C3 C2 H2 126.7
C1 C2 H2 126.7
C2 C3 C4 107.7(4)
C2 C3 H3 126.1
C4 C3 H3 126.1
C5 C4 N1 120.5(4)
C5 C4 C3 132.3(4)
N1 C4 C3 107.2(4)
C4 C5 C6 120.5(4)
C4 C5 C10 119.8(4)
C6 C5 C10 119.7(4)
N2 C6 C5 120.8(4)
N2 C6 C7 107.0(4)
C5 C6 C7 132.2(4)
C8 C7 C6 107.8(5)
C8 C7 H7 126.1
C6 C7 H7 126.1
C7 C8 C9 107.1(5)
C7 C8 H8 126.4
C9 C8 H8 126.4
N2 C9 C8 110.2(4)
N2 C9 H9 124.9
C8 C9 H9 124.9
C11 C10 C15 118.6(4)
C11 C10 C5 119.6(4)
C15 C10 C5 121.6(4)
C12 C11 C10 120.3(4)
C12 C11 H11 119.8
C10 C11 H11 119.8
C11 C12 C13 122.2(4)
C11 C12 Br1 119.5(4)
C13 C12 Br1 118.2(3)
O1 C13 C14 118.9(4)
O1 C13 C12 124.9(4)
C14 C13 C12 116.1(4)
C15 C14 C13 122.8(4)
C15 C14 Br2 119.3(4)
C13 C14 Br2 117.9(3)
C14 C15 C10 119.9(4)
C14 C15 H15 120.0
C10 C15 H15 120.0
C1 N1 C4 107.6(4)
C1 N1 B1 126.9(4)
C4 N1 B1 125.5(4)
C9 N2 C6 107.8(4)
C9 N2 B1 126.5(4)
C6 N2 B1 125.0(4)
C13 O1 H1A 109.5
F2 B1 F1 108.2(4)
F2 B1 N1 110.9(4)
F1 B1 N1 110.1(4)
F2 B1 N2 110.5(4)
F1 B1 N2 110.3(4)
N1 B1 N2 106.9(4)

loop_
_geom_bond_atom_site_label_1
_geom_bond_atom_site_label_2
_geom_bond_distance
C1 N1 1.326(6)
C1 C2 1.392(7)
C1 H1 0.9300
C2 C3 1.369(7)
C2 H2 0.9300
C3 C4 1.409(6)
C3 H3 0.9300
C4 C5 1.392(6)
C4 N1 1.394(6)
C5 C6 1.394(6)
C5 C10 1.486(6)
C6 N2 1.387(6)
C6 C7 1.401(7)
C7 C8 1.372(7)
C7 H7 0.9300
C8 C9 1.374(7)
C8 H8 0.9300
C9 N2 1.341(6)
C9 H9 0.9300
C10 C11 1.385(6)
C10 C15 1.387(6)
C11 C12 1.374(6)
C11 H11 0.9300
C12 C13 1.391(7)
C12 Br1 1.894(5)
C13 O1 1.344(5)
C13 C14 1.385(7)
C14 C15 1.374(6)
C14 Br2 1.891(5)
C15 H15 0.9300
N1 B1 1.529(6)
N2 B1 1.537(7)
O1 H1A 0.8200
B1 F2 1.382(6)
B1 F1 1.393(6)

loop_
_geom_hbond_atom_site_label_D
_geom_hbond_atom_site_label_H
_geom_hbond_atom_site_label_A
_geom_hbond_distance_DH
_geom_hbond_distance_HA
_geom_hbond_distance_DA
_geom_hbond_angle_DHA
_geom_hbond_site_symmetry_A
C9 H9 F2 0.93 2.48 3.274(6) 142.9 4_576
O1 H1A F1 0.82 1.99 2.731(4) 150.4 1_454
O1 H1A Br1 0.82 2.70 3.111(4) 113.1 .

loop_
_geom_torsion_atom_site_label_1
_geom_torsion_atom_site_label_2
_geom_torsion_atom_site_label_3
_geom_torsion_atom_site_label_4
_geom_torsion
N1 C1 C2 C3 -0.4(7)
C1 C2 C3 C4 -0.5(6)
C2 C3 C4 C5 -179.9(5)
C2 C3 C4 N1 1.2(6)
N1 C4 C5 C6 4.1(7)
C3 C4 C5 C6 -174.7(5)
N1 C4 C5 C10 -173.9(4)
C3 C4 C5 C10 7.3(8)
C4 C5 C6 N2 -0.4(7)
C10 C5 C6 N2 177.6(4)
C4 C5 C6 C7 -178.5(5)
C10 C5 C6 C7 -0.5(8)
N2 C6 C7 C8 1.3(5)
C5 C6 C7 C8 179.6(5)
C6 C7 C8 C9 -1.2(6)
C7 C8 C9 N2 0.7(6)
C4 C5 C10 C11 49.9(6)
C6 C5 C10 C11 -128.1(5)
C4 C5 C10 C15 -133.9(5)
C6 C5 C10 C15 48.1(6)
C15 C10 C11 C12 -0.8(7)
C5 C10 C11 C12 175.6(4)
C10 C11 C12 C13 1.8(8)
C10 C11 C12 Br1 -176.0(4)
C11 C12 C13 O1 178.7(5)
Br1 C12 C13 O1 -3.5(7)
C11 C12 C13 C14 -1.9(7)
Br1 C12 C13 C14 175.9(4)
O1 C13 C14 C15 -179.5(4)
C12 C13 C14 C15 1.0(7)
O1 C13 C14 Br2 1.0(6)
C12 C13 C14 Br2 -178.5(4)
C13 C14 C15 C10 -0.1(7)
Br2 C14 C15 C10 179.4(3)
C11 C10 C15 C14 -0.1(7)
C5 C10 C15 C14 -176.3(4)
C2 C1 N1 C4 1.1(6)
C2 C1 N1 B1 -179.9(5)
C5 C4 N1 C1 179.5(4)
C3 C4 N1 C1 -1.4(5)
C5 C4 N1 B1 0.5(7)
C3 C4 N1 B1 179.6(4)
C8 C9 N2 C6 0.1(6)
C8 C9 N2 B1 -171.1(4)
C5 C6 N2 C9 -179.4(4)
C7 C6 N2 C9 -0.8(5)
C5 C6 N2 B1 -8.0(7)
C7 C6 N2 B1 170.5(4)
C1 N1 B1 F2 -65.4(6)
C4 N1 B1 F2 113.4(5)
C1 N1 B1 F1 54.2(6)
C4 N1 B1 F1 -127.0(5)
C1 N1 B1 N2 174.0(4)
C4 N1 B1 N2 -7.2(6)
C9 N2 B1 F2 59.8(6)
C6 N2 B1 F2 -109.9(5)
C9 N2 B1 F1 -59.7(6)
C6 N2 B1 F1 130.6(4)
C9 N2 B1 N1 -179.3(4)
C6 N2 B1 N1 10.9(6)
